data_2006113
loop_
_publ_author_name
' William H. Ojala'
' Ramaswamy A. Iyer'
' Patrick E. Hanna'
' William B. Gleason'

_publ_section_title
;
 Heterocyclic <i>N</i>-Acetoxyarylamines, Models for the Putative
 Ultimate Carcinogens of Aromatic Amines:
 2-Acetoxyamino-5-phenylpyridine and 2-Acetoxyaminopyridine
;
_journal_issue 5
_journal_name_full 'Acta Crystallographica Section C'
_journal_page_first 634
_journal_page_last 637
_journal_paper_doi 10.1107/S0108270196015168
_journal_volume 53
_journal_year 1997
_chemical_formula_moiety 'C13 H12 N2 O2 '
_chemical_formula_sum 'C13 H12 N2 O2'
_chemical_formula_weight 228.25
_space_group_IT_number 14
_symmetry_cell_setting monoclinic
_symmetry_space_group_name_Hall '-P 2ybc'
_symmetry_space_group_name_H-M 'P 1 21/c 1'
_audit_creation_method TEXSAN
_cell_angle_alpha 90
_cell_angle_beta 90.463(9)
_cell_angle_gamma 90
_cell_formula_units_Z 4
_cell_length_a 10.246(2)
_cell_length_b 5.524(2)
_cell_length_c 19.9730(10)
_cell_measurement_reflns_used 25
_cell_measurement_temperature 173(2)
_cell_measurement_theta_max 25
_cell_measurement_theta_min 24
_cell_volume 1130.4(5)
_computing_cell_refinement 'MSC/AFC Diffractometer Control Software'
_computing_data_collection
;MSC/AFC Diffractometer Control Software (Molecular Structure
Corporation, 1988)
;
_computing_data_reduction 'TEXSAN (Molecular Structure Corporation, 1985)'
_computing_publication_material 'TEXSAN, PLUTON92 (Spek, 1992), ORTEPII (Johnson, 1976)'
_computing_structure_refinement TEXSAN
_computing_structure_solution 'SHELXS86 (Sheldrick, 1985)'
_diffrn_ambient_temperature 173.2
_diffrn_measurement_device AFC6S
_diffrn_measurement_method '\w/2\q scans'
_diffrn_radiation_monochromator graphite
_diffrn_radiation_source 'X-ray tube'
_diffrn_radiation_type 'Cu K\a'
_diffrn_radiation_wavelength 1.5418
_diffrn_reflns_av_R_equivalents .025
_diffrn_reflns_limit_h_max '12; 0'
_diffrn_reflns_limit_h_min '0; -10'
_diffrn_reflns_limit_k_max '6; 0'
_diffrn_reflns_limit_k_min '0; -5'
_diffrn_reflns_limit_l_max '24; 19'
_diffrn_reflns_limit_l_min '-24; -19'
_diffrn_reflns_number 3873
_diffrn_reflns_reduction_process TEXSAN
_diffrn_reflns_theta_max 70.08
_diffrn_reflns_theta_min 5
_diffrn_standards_decay_% -0.63
_diffrn_standards_interval_count 150
_diffrn_standards_number 3
_exptl_absorpt_coefficient_mu 0.715
_exptl_absorpt_correction_T_max 0.918
_exptl_absorpt_correction_T_min 0.880
_exptl_absorpt_correction_type '\y scans (North, Phillips & Mathews, 1968)'
_exptl_crystal_colour 'pale yellow'
_exptl_crystal_density_diffrn 1.341
_exptl_crystal_density_meas ?
_exptl_crystal_description needle
_exptl_crystal_F_000 480.00
_exptl_crystal_size_max 0.450
_exptl_crystal_size_mid 0.150
_exptl_crystal_size_min 0.120
_refine_diff_density_max 0.20
_refine_diff_density_min -0.19
_refine_ls_extinction_coef 8.58e-6
_refine_ls_extinction_method Zachariasen_type_2_Gaussian_isotropic
_refine_ls_goodness_of_fit_obs 2.165
_refine_ls_hydrogen_treatment refxyz
_refine_ls_matrix_type full
_refine_ls_number_parameters 191
_refine_ls_number_reflns 1443
_refine_ls_R_factor_obs .0369
_refine_ls_shift/esd_max 0.0320
_refine_ls_structure_factor_coef F
_refine_ls_weighting_details 'w = 4Fo^2^/\s^2^(Fo^2^)'
_refine_ls_weighting_scheme calc
_refine_ls_wR_factor_obs .0464
_reflns_number_observed 1443
_reflns_number_total 2317
_reflns_observed_criterion '[I > 3\s (I)]'
_cod_data_source_file fr1017.cif
_cod_data_source_block I
_cod_depositor_comments
;
The following automatic conversions were performed:

'_atom_site_thermal_displace_type' tag value 'Uij' was replaced with
'Uani' value 29 times.

Automatic conversion script
Id: cif_fix_values 1646 2011-03-28 12:23:43Z adriana 

The following automatic conversions were performed:

'_exptl_crystal_density_meas' value 'not measured' was changed to '?'
- the value is perceived as not measured.

Automatic conversion script
Id: cif_fix_values 3008 2015-01-20 13:52:24Z robertas 

The following automatic conversions were performed:

'_refine_ls_weighting_scheme' value ' w = 4Fo^2^/\s^2^(Fo^2^) ' was
changed to 'calc'. New tag '_refine_ls_weighting_details' was
created. The value of the new tag was set to 'w =
4Fo^2^/\s^2^(Fo^2^)'.

Automatic conversion script
Id: cif_fix_values 3143 2015-03-26 13:38:13Z robertas 
;
_cod_original_cell_volume 1130.3(3)
_cod_original_sg_symbol_H-M 'P 21/c'
_cod_original_formula_sum 'C13 H12 N2 O2 '
_cod_database_code 2006113

loop_
_symmetry_equiv_pos_as_xyz
'   +x,   +y,   +z'
'   -x,1/2+y,1/2-z'
'   -x,   -y,   -z'
'   +x,1/2-y,1/2+z'

loop_
_atom_site_aniso_label
_atom_site_aniso_U_11
_atom_site_aniso_U_22
_atom_site_aniso_U_33
_atom_site_aniso_U_12
_atom_site_aniso_U_13
_atom_site_aniso_U_23
O1 .0387(7) .0267(7) .0370(7) -.0006(6) .0076(6) .0021(6)
O2 .0564(10) .0381(9) .1010(10) -.0067(8) .0419(10) -.0140(9)
N1 .0369(8) .0269(8) .0335(8) -.0025(7) .0032(7) -.0030(7)
N2 .0366(8) .0252(8) .0343(8) -.0045(7) .0045(7) -.0011(7)
C1 .0291(8) .0260(9) .0277(8) .0021(8) -.0026(7) .0009(7)
C2 .0367(9) .0300(10) .0341(9) -.0075(8) .0001(8) -.0024(8)
C3 .0385(10) .0300(10) .0308(9) -.0027(8) -.0017(8) -.0050(8)
C4 .0276(8) .0272(9) .0275(8) .0018(8) -.0047(7) .0008(7)
C5 .0334(9) .0272(10) .0336(9) -.0034(8) .0010(7) -.0004(8)
C6 .0294(9) .0340(10) .0404(10) .0006(8) .0010(8) -.0018(9)
C7 .0380(10) .0350(10) .0480(10) -.0041(10) .0014(9) .0039(10)
C8 .0284(8) .0310(10) .0292(8) .0034(8) -.0047(7) .0018(8)
C9 .0355(10) .0430(10) .0394(10) -.0047(9) .0038(8) -.0096(9)
C10 .0440(10) .0540(10) .0390(10) .0000(10) .0041(9) -.0120(10)
C11 .0360(10) .0610(10) .0338(10) .0030(10) .0061(8) .0040(10)
C12 .0480(10) .0540(10) .0540(10) -.0140(10) .0150(10) -.0030(10)
C13 .0460(10) .0420(10) .0460(10) -.0100(10) .0096(9) -.0078(10)

loop_
_atom_site_label
_atom_site_fract_x
_atom_site_fract_y
_atom_site_fract_z
_atom_site_U_iso_or_equiv
_atom_site_thermal_displace_type
_atom_site_calc_flag
_atom_site_calc_attached_atom
O1 -.18350(10) .0245(2) .49089(6) .0341(4) Uani ? ?
O2 -.3271(2) .2207(3) .55435(9) .0651(5) Uani ? ?
N1 .03617(14) .4210(3) .41417(7) .0324(4) Uani ? ?
N2 -.1320(2) .2586(3) .47407(8) .0320(4) Uani ? ?
C1 -.0440(2) .2327(3) .42134(8) .0276(4) Uani ? ?
C2 -.0461(2) .0379(3) .37751(9) .0335(5) Uani ? ?
C3 .0416(2) .0378(4) .32563(9) .0333(5) Uani ? ?
C4 .1285(2) .2297(3) .31617(8) .0275(4) Uani ? ?
C5 .1186(2) .4167(3) .36225(9) .0314(5) Uani ? ?
C6 -.2912(2) .0365(4) .52890(9) .0347(5) Uani ? ?
C7 -.3545(2) -.2045(4) .53502(11) .0401(6) Uani ? ?
C8 .2255(2) .2340(3) .26121(9) .0294(4) Uani ? ?
C9 .2244(2) .0589(4) .21118(10) .0393(5) Uani ? ?
C10 .3149(2) .0625(4) .15974(10) .0456(6) Uani ? ?
C11 .4082(2) .2410(4) .15683(10) .0434(6) Uani ? ?
C12 .4110(2) .4160(4) .20597(11) .0520(7) Uani ? ?
C13 .3211(2) .4119(4) .25737(11) .0448(6) Uani ? ?
H2 -.107(2) -.091(4) .3836(9) .0392 Uani ? ?
H2N -.097(2) .330(4) .5108(10) .0373 Uani ? ?
H3 .037(2) -.101(4) .2964(9) .0365 Uani ? ?
H5 .175(2) .558(4) .3597(9) .0358 Uani ? ?
H7A -.384(2) -.220(4) .5790(10) .0453 Uani ? ?
H7B -.431(2) -.211(4) .5070(10) .0453 Uani ? ?
H7C -.300(2) -.334(4) .5207(10) .0453 Uani ? ?
H9 .156(2) -.068(4) .2116(10) .0453 Uani ? ?
H10 .310(2) -.062(4) .1300(10) .0513 Uani ? ?
H11 .470(2) .244(4) .1210(10) .0474 Uani ? ?
H12 .480(2) .546(4) .2050(10) .0572 Uani ? ?
H13 .330(2) .533(4) .2900(10) .0527 Uani ? ?

loop_
_atom_type_symbol
_atom_type_scat_dispersion_real
_atom_type_scat_dispersion_imag
_atom_type_scat_source
C 0.018 0.009 'International Tables'
H 0.000 0.000 'International Tables'
O 0.049 0.032 'International Tables'
N 0.031 0.018 'International Tables'

loop_
_geom_angle_atom_site_label_1
_geom_angle_atom_site_label_2
_geom_angle_atom_site_label_3
_geom_angle
_geom_angle_publ_flag
N2 O1 C6 113.00(10) yes
C1 N1 C5 117.5(2) yes
O1 N2 C1 108.90(10) yes
O1 N2 H2N 110.0(10) no
C1 N2 H2N 113.0(10) no
N1 C1 N2 113.7(2) yes
N1 C1 C2 122.9(2) yes
N2 C1 C2 123.2(2) yes
C1 C2 C3 118.0(2) yes
C1 C2 H2 120.0(10) no
C3 C2 H2 121.0(10) no
C2 C3 C4 121.4(2) yes
C2 C3 H3 115.0(10) no
C4 C3 H3 123.0(10) no
C3 C4 C5 115.2(2) yes
C3 C4 C8 122.8(2) yes
C5 C4 C8 122.0(2) yes
N1 C5 C4 125.1(2) yes
N1 C5 H5 113.0(10) no
C4 C5 H5 120.0(10) no
O1 C6 O2 122.5(2) yes
O1 C6 C7 111.3(2) yes
O2 C6 C7 126.2(2) yes
C6 C7 H7A 107.0(10) no
C6 C7 H7B 109.0(10) no
C6 C7 H7C 113.0(10) no
H7A C7 H7B 106.0(10) no
H7A C7 H7C 114.0(10) no
H7B C7 H7C 105.0(10) no
C4 C8 C9 121.2(2) yes
C4 C8 C13 121.8(2) yes
C9 C8 C13 117.0(2) no
C8 C9 C10 121.3(2) no
C8 C9 H9 119.0(10) no
C10 C9 H9 119.0(10) no
C9 C10 C11 120.6(2) no
C9 C10 H10 116.0(10) no
C11 C10 H10 123.0(10) no
C10 C11 C12 118.9(2) no
C10 C11 H11 120.0(10) no
C12 C11 H11 120.0(10) no
C11 C12 C13 120.4(2) no
C11 C12 H12 120.0(10) no
C13 C12 H12 119.0(10) no
C8 C13 C12 121.7(2) no
C8 C13 H13 121.0(10) no
C12 C13 H13 116.0(10) no

loop_
_geom_bond_atom_site_label_1
_geom_bond_atom_site_label_2
_geom_bond_site_symmetry_1
_geom_bond_site_symmetry_2
_geom_bond_distance
_geom_bond_publ_flag
O1 N2 ? ? 1.437(2) yes
O1 C6 ? ? 1.346(2) yes
O2 C6 ? ? 1.197(2) yes
N1 C1 ? ? 1.334(2) yes
N1 C5 ? ? 1.343(2) yes
N2 C1 ? ? 1.399(2) yes
N2 H2N ? ? .90(2) no
C1 C2 ? ? 1.387(3) yes
C2 C3 ? ? 1.377(3) yes
C2 H2 ? ? .95(2) no
C3 C4 ? ? 1.398(3) yes
C3 H3 ? ? .97(2) no
C4 C5 ? ? 1.388(3) yes
C4 C8 ? ? 1.487(2) yes
C5 H5 ? ? .97(2) no
C6 C7 ? ? 1.486(3) yes
C7 H7A ? ? .93(2) no
C7 H7B ? ? .96(2) no
C7 H7C ? ? .96(2) no
C8 C9 ? ? 1.390(3) no
C8 C13 ? ? 1.390(3) no
C9 C10 ? ? 1.390(3) no
C9 H9 ? ? .99(2) no
C10 C11 ? ? 1.375(3) no
C10 H10 ? ? .91(2) no
C11 C12 ? ? 1.378(3) no
C11 H11 ? ? .95(2) no
C12 C13 ? ? 1.385(3) no
C12 H12 ? ? 1.00(2) no
C13 H13 ? ? .94(2) no
